data_4508225
loop_
_publ_author_name
'Hong, Keunil'
'Bak, Woojeong'
'Moon, Dohyun'
'Chun, Hyungphil'

_publ_section_title
;
 Bistable and Porous Metal--Organic Frameworks with Charge-NeutralacsNet
 Based on Heterometallic M3O(CO2)6Building Blocks
;
_journal_issue 9
_journal_name_full 'Crystal Growth &amp; Design'
_journal_page_first 4066
_journal_paper_doi 10.1021/cg4009009
_journal_volume 13
_journal_year 2013
_chemical_formula_moiety '[Co2Ti(O)(C8H4O5)3(H2O)3]'
_chemical_formula_sum 'C24 H18 Co2 O19 Ti'
_chemical_formula_weight 776.14
_chemical_name_systematic
; 
 ? 
;
_space_group_IT_number 159
_symmetry_cell_setting trigonal
_symmetry_space_group_name_Hall 'P 3 -2c'
_symmetry_space_group_name_H-M 'P 3 1 c'
_atom_sites_solution_hydrogens geom
_atom_sites_solution_primary direct
_atom_sites_solution_secondary difmap
_audit_creation_method SHELXL-97
_cell_angle_alpha 90.00
_cell_angle_beta 90.00
_cell_angle_gamma 120.00
_cell_formula_units_Z 2
_cell_length_a 12.7530(18)
_cell_length_b 12.7530(18)
_cell_length_c 18.546(4)
_cell_measurement_temperature 100(2)
_cell_volume 2612.2(8)
_computing_cell_refinement HKL3000
_computing_data_collection 'PAL ADSC Quantum-210 ADX Program'
_computing_data_reduction HKL3000
_computing_molecular_graphics 'Diamond 3'
_computing_structure_refinement 'Bruker SHELXTL-XL'
_computing_structure_solution 'Bruker SHELXTL-XS'
_diffrn_ambient_temperature 100(2)
_diffrn_measured_fraction_theta_full 0.995
_diffrn_measured_fraction_theta_max 0.995
_diffrn_measurement_device_type 'ADSC Q210 CCD area detector'
_diffrn_measurement_method 'omega scan'
_diffrn_radiation_monochromator 'Si(111) double crystal monochromator'
_diffrn_radiation_source 'PLSII 2D bending magnet'
_diffrn_radiation_type Synchrotron
_diffrn_radiation_wavelength 0.70001
_diffrn_reflns_av_R_equivalents 0.0467
_diffrn_reflns_av_sigmaI/netI 0.0292
_diffrn_reflns_limit_h_max 16
_diffrn_reflns_limit_h_min -16
_diffrn_reflns_limit_k_max 18
_diffrn_reflns_limit_k_min -18
_diffrn_reflns_limit_l_max 26
_diffrn_reflns_limit_l_min -26
_diffrn_reflns_number 27876
_diffrn_reflns_theta_full 30.49
_diffrn_reflns_theta_max 30.49
_diffrn_reflns_theta_min 2.82
_exptl_absorpt_coefficient_mu 0.757
_exptl_absorpt_correction_T_max 0.9560
_exptl_absorpt_correction_T_min 0.9213
_exptl_absorpt_correction_type semi-empirical
_exptl_absorpt_process_details 'HKL3000 Scalepack'
_exptl_crystal_colour yellow
_exptl_crystal_density_diffrn 0.987
_exptl_crystal_density_method 'not measured'
_exptl_crystal_description 'hexagonal plate'
_exptl_crystal_F_000 780
_exptl_crystal_size_max 0.11
_exptl_crystal_size_mid 0.11
_exptl_crystal_size_min 0.06
_platon_squeeze_details ' '
_refine_diff_density_max 0.801
_refine_diff_density_min -0.803
_refine_diff_density_rms 0.096
_refine_ls_abs_structure_details 'Flack H D (1983), Acta Cryst. A39, 876-881'
_refine_ls_abs_structure_Flack 0.12(2)
_refine_ls_extinction_coef 0.087(8)
_refine_ls_extinction_expression Fc^*^=kFc[1+0.001xFc^2^\l^3^/sin(2\q)]^-1/4^
_refine_ls_extinction_method SHELXL
_refine_ls_goodness_of_fit_ref 0.993
_refine_ls_hydrogen_treatment mixed
_refine_ls_matrix_type full
_refine_ls_number_parameters 168
_refine_ls_number_reflns 5554
_refine_ls_number_restraints 1
_refine_ls_restrained_S_all 0.993
_refine_ls_R_factor_all 0.0735
_refine_ls_R_factor_gt 0.0646
_refine_ls_shift/su_max 0.001
_refine_ls_shift/su_mean 0.000
_refine_ls_structure_factor_coef Fsqd
_refine_ls_weighting_details 'calc w=1/[\s^2^(Fo^2^)+(0.1427P)^2^+0.0000P] where P=(Fo^2^+2Fc^2^)/3'
_refine_ls_weighting_scheme calc
_refine_ls_wR_factor_gt 0.1730
_refine_ls_wR_factor_ref 0.1814
_reflns_number_gt 4325
_reflns_number_total 5554
_reflns_threshold_expression >2sigma(I)
_cod_data_source_file cg4009009_si_001.cif
_cod_data_source_block CTOF-1e
_cod_depositor_comments
;
The following automatic conversions were performed:

'_symmetry_cell_setting' value 'Trigonal' changed to 'trigonal'
according to /home/saulius/struct/CIF-dictionaries/cif_core.dic
dictionary named 'cif_core.dic' version 2.4.2 from 2011-04-26.

Automatic conversion script
Id: cif_fix_values 1891 2012-01-12 08:04:46Z andrius 
;
_cod_original_cell_volume 2612.2(7)
_cod_original_sg_symbol_H-M P31c
_cod_database_code 4508225

loop_
_symmetry_equiv_pos_as_xyz
'x, y, z'
'-y, x-y, z'
'-x+y, -x, z'
'y, x, z+1/2'
'x-y, -y, z+1/2'
'-x, -x+y, z+1/2'

loop_
_atom_site_label
_atom_site_type_symbol
_atom_site_fract_x
_atom_site_fract_y
_atom_site_fract_z
_atom_site_U_iso_or_equiv
_atom_site_adp_type
_atom_site_occupancy
_atom_site_symmetry_multiplicity
_atom_site_calc_flag
_atom_site_refinement_flags
_atom_site_disorder_assembly
_atom_site_disorder_group
Co1 Co 0.25743(14) 0.77412(13) 0.37537(8) 0.0426(3) Uani 0.67 1 d P A 1
Ti1 Ti 0.2774(4) 0.7723(5) 0.3655(2) 0.0467(9) Uani 0.33 1 d P . 2
O1 O 0.3333 0.6667 0.37318(18) 0.0461(7) Uani 1 3 d S . .
O2 O 0.3761(3) 0.8788(3) 0.45208(14) 0.0654(7) Uani 1 1 d . . .
O3 O 0.3762(3) 0.8777(3) 0.29437(15) 0.0678(7) Uani 1 1 d . . .
O4 O 0.1415(3) 0.6822(3) 0.29230(13) 0.0621(6) Uani 1 1 d . . .
O5 O 0.1413(3) 0.6817(2) 0.45386(12) 0.0617(6) Uani 1 1 d . . .
O1S O 0.2005(3) 0.8971(3) 0.3733(2) 0.0789(7) Uani 1 1 d . . .
O6A O 0.6814(11) 0.9482(11) 0.5616(5) 0.100(3) Uani 0.40 1 d P . 1
H6A H 0.6557 0.9153 0.5212 0.150 Uiso 0.40 1 calc PR . 1
O6B O 0.6841(11) 0.9460(14) 0.1830(6) 0.093(4) Uani 0.30 1 d P . 2
H6B H 0.6570 0.9081 0.2219 0.140 Uiso 0.30 1 calc PR . 2
O6C O 0.3237(15) 0.9644(16) 0.5627(6) 0.116(6) Uani 0.30 1 d P . 3
H6C H 0.3143 0.9392 0.5200 0.173 Uiso 0.30 1 calc PR . 3
C1 C 0.4725(4) 0.8903(3) 0.48110(18) 0.0579(7) Uani 1 1 d . . .
C2 C 0.5027(3) 0.9480(4) 0.5547(2) 0.0614(8) Uani 1 1 d . . .
C3 C 0.6084(4) 0.9731(4) 0.58850(19) 0.0649(9) Uani 1 1 d . . .
C4 C 0.4219(4) 0.9760(5) 0.5879(2) 0.0804(13) Uani 1 1 d . . .
C5 C 0.4733(3) 0.8907(3) 0.26514(18) 0.0585(7) Uani 1 1 d . . .
C6 C 0.5003(4) 0.9466(4) 0.1908(2) 0.0641(8) Uani 1 1 d . . .
C7 C 0.6089(4) 0.9733(4) 0.15716(19) 0.0647(8) Uani 1 1 d . . .
C8 C 0.4230(4) 0.9762(5) 0.1582(2) 0.0813(13) Uani 1 1 d . . .
H8 H 0.3529 0.9645 0.1832 0.098 Uiso 1 1 calc R . .

loop_
_atom_site_aniso_label
_atom_site_aniso_U_11
_atom_site_aniso_U_22
_atom_site_aniso_U_33
_atom_site_aniso_U_23
_atom_site_aniso_U_13
_atom_site_aniso_U_12
Co1 0.0507(7) 0.0494(4) 0.0256(5) 0.0007(3) 0.0106(4) 0.0235(4)
Ti1 0.0422(11) 0.088(2) 0.0170(13) -0.0045(7) 0.0084(8) 0.0375(11)
O1 0.0539(11) 0.0539(11) 0.0306(11) 0.000 0.000 0.0270(5)
O2 0.0796(16) 0.0776(15) 0.0458(11) -0.0240(11) -0.0183(11) 0.0445(14)
O3 0.0798(16) 0.0777(16) 0.0502(12) 0.0249(12) 0.0203(12) 0.0425(15)
O4 0.0704(14) 0.0774(15) 0.0456(10) -0.0129(11) -0.0191(10) 0.0424(13)
O5 0.0748(15) 0.0714(14) 0.0415(10) 0.0138(10) 0.0182(10) 0.0385(12)
O1S 0.0917(19) 0.0710(15) 0.0817(18) 0.0011(15) 0.0015(17) 0.0465(15)
O6A 0.114(7) 0.124(7) 0.062(4) -0.046(5) -0.028(5) 0.058(6)
O6B 0.069(6) 0.130(10) 0.080(7) 0.042(7) 0.028(5) 0.049(7)
O6C 0.152(11) 0.193(15) 0.067(6) -0.077(8) -0.043(7) 0.135(12)
C1 0.0709(18) 0.0587(16) 0.0451(15) -0.0078(12) -0.0064(12) 0.0333(14)
C2 0.0692(19) 0.071(2) 0.0480(15) -0.0160(15) -0.0058(13) 0.0386(16)
C3 0.0672(18) 0.082(2) 0.0518(16) -0.0192(15) -0.0127(14) 0.0416(18)
C4 0.081(2) 0.113(4) 0.063(2) -0.036(2) -0.0205(19) 0.061(3)
C5 0.0679(17) 0.0576(16) 0.0450(15) 0.0083(12) 0.0079(12) 0.0277(14)
C6 0.070(2) 0.074(2) 0.0484(16) 0.0201(16) 0.0117(14) 0.0362(17)
C7 0.0645(18) 0.080(2) 0.0479(15) 0.0236(14) 0.0100(14) 0.0348(17)
C8 0.075(2) 0.118(4) 0.062(2) 0.043(2) 0.0219(18) 0.056(3)

loop_
_atom_type_symbol
_atom_type_description
_atom_type_scat_dispersion_real
_atom_type_scat_dispersion_imag
_atom_type_scat_source
C C 0.0030 0.0016 'International Tables Vol C Tables 4.2.6.8 and 6.1.1.4'
H H 0.0000 0.0000 'International Tables Vol C Tables 4.2.6.8 and 6.1.1.4'
N N 0.0059 0.0032 'International Tables Vol C Tables 4.2.6.8 and 6.1.1.4'
O O 0.0105 0.0059 'International Tables Vol C Tables 4.2.6.8 and 6.1.1.4'
Co Co 0.3512 0.9494 'International Tables Vol C Tables 4.2.6.8 and 6.1.1.4'
Ti Ti 0.3746 0.5347 'International Tables Vol C Tables 4.2.6.8 and 6.1.1.4'

loop_
_geom_angle_atom_site_label_1
_geom_angle_atom_site_label_2
_geom_angle_atom_site_label_3
_geom_angle
_geom_angle_site_symmetry_1
_geom_angle_site_symmetry_3
O5 Co1 O2 88.07(15) . .
O5 Co1 O1S 91.35(13) . .
O2 Co1 O1S 86.67(14) . .
O5 Co1 O1 94.57(12) . .
O2 Co1 O1 90.44(12) . .
O1S Co1 O1 173.32(12) . .
O5 Co1 O4 95.79(12) . .
O2 Co1 O4 174.71(16) . .
O1S Co1 O4 89.62(14) . .
O1 Co1 O4 92.85(12) . .
O5 Co1 O3 176.94(14) . .
O2 Co1 O3 91.25(14) . .
O1S Co1 O3 85.63(13) . .
O1 Co1 O3 88.42(11) . .
O4 Co1 O3 84.71(15) . .
O1 Ti1 O3 102.49(18) . .
O1 Ti1 O4 99.9(2) . .
O3 Ti1 O4 90.7(2) . .
O1 Ti1 O2 95.2(2) . .
O3 Ti1 O2 96.1(3) . .
O4 Ti1 O2 161.7(2) . .
O1 Ti1 O5 92.9(2) . .
O3 Ti1 O5 164.5(3) . .
O4 Ti1 O5 88.59(19) . .
O2 Ti1 O5 80.33(17) . .
O1 Ti1 O1S 171.5(3) . .
O3 Ti1 O1S 84.9(2) . .
O4 Ti1 O1S 83.9(2) . .
O2 Ti1 O1S 79.85(19) . .
O5 Ti1 O1S 79.57(14) . .
O1 Ti1 Ti1 30.30(2) . 2_665
O3 Ti1 Ti1 118.80(15) . 2_665
O4 Ti1 Ti1 74.7(2) . 2_665
O2 Ti1 Ti1 115.99(16) . 2_665
O5 Ti1 Ti1 75.9(2) . 2_665
O1S Ti1 Ti1 147.5(3) . 2_665
O1 Ti1 Ti1 30.30(2) . 3_565
O3 Ti1 Ti1 78.3(2) . 3_565
O4 Ti1 Ti1 118.22(17) . 3_565
O2 Ti1 Ti1 79.86(17) . 3_565
O5 Ti1 Ti1 115.50(16) . 3_565
O1S Ti1 Ti1 152.1(3) . 3_565
Ti1 Ti1 Ti1 60.000(1) 2_665 3_565
Ti1 O1 Ti1 119.40(4) . 2_665
Ti1 O1 Ti1 119.40(4) . 3_565
Ti1 O1 Ti1 119.40(4) 2_665 3_565
Ti1 O1 Co1 115.61(18) . 3_565
Ti1 O1 Co1 124.39(18) 2_665 3_565
Ti1 O1 Co1 7.14(14) 3_565 3_565
Ti1 O1 Co1 124.38(18) . 2_665
Ti1 O1 Co1 7.14(14) 2_665 2_665
Ti1 O1 Co1 115.61(18) 3_565 2_665
Co1 O1 Co1 119.963(8) 3_565 2_665
Ti1 O1 Co1 7.14(15) . .
Ti1 O1 Co1 115.61(18) 2_665 .
Ti1 O1 Co1 124.38(18) 3_565 .
Co1 O1 Co1 119.960(8) 3_565 .
Co1 O1 Co1 119.959(8) 2_665 .
C1 O2 Co1 136.9(2) . .
C1 O2 Ti1 129.3(3) . .
Co1 O2 Ti1 8.94(11) . .
C5 O3 Ti1 131.0(3) . .
C5 O3 Co1 137.6(2) . .
Ti1 O3 Co1 7.01(17) . .
C5 O4 Ti1 127.2(3) 2_665 .
C5 O4 Co1 132.2(2) 2_665 .
Ti1 O4 Co1 9.07(10) . .
C1 O5 Co1 132.3(2) 2_665 .
C1 O5 Ti1 126.9(3) 2_665 .
Co1 O5 Ti1 5.47(16) . .
Co1 O1S Ti1 6.32(13) . .
O5 C1 O2 125.6(3) 3_565 .
O5 C1 C2 118.8(3) 3_565 .
O2 C1 C2 115.6(3) . .
C3 C2 C4 120.3(3) . .
C3 C2 C1 120.7(3) . .
C4 C2 C1 119.0(3) . .
O6A C3 C2 122.4(5) . .
O6A C3 C7 117.3(5) . 5_675
C2 C3 C7 120.3(4) . 5_675
O6C C4 C2 128.2(5) . .
O6C C4 C8 112.7(5) . 5_675
C2 C4 C8 119.1(4) . 5_675
O4 C5 O3 125.0(3) 3_565 .
O4 C5 C6 119.9(3) 3_565 .
O3 C5 C6 115.1(3) . .
C8 C6 C7 120.1(3) . .
C8 C6 C5 120.6(3) . .
C7 C6 C5 119.2(3) . .
O6B C7 C6 123.9(5) . .
O6B C7 C3 116.6(6) . 5_674
C6 C7 C3 119.4(4) . 5_674
C6 C8 C4 120.6(4) . 5_674

loop_
_geom_bond_atom_site_label_1
_geom_bond_atom_site_label_2
_geom_bond_distance
_geom_bond_site_symmetry_2
Co1 O5 1.989(3) .
Co1 O2 2.019(3) .
Co1 O1S 2.031(3) .
Co1 O1 2.0355(16) .
Co1 O4 2.049(3) .
Co1 O3 2.073(3) .
Ti1 O1 1.818(5) .
Ti1 O3 1.855(5) .
Ti1 O4 2.043(5) .
Ti1 O2 2.073(5) .
Ti1 O5 2.242(4) .
Ti1 O1S 2.252(5) .
Ti1 Ti1 3.139(8) 2_665
Ti1 Ti1 3.139(8) 3_565
O1 Ti1 1.818(5) 2_665
O1 Ti1 1.818(5) 3_565
O1 Co1 2.0354(16) 3_565
O1 Co1 2.0355(16) 2_665
O2 C1 1.281(5) .
O3 C5 1.283(5) .
O4 C5 1.231(5) 2_665
O5 C1 1.232(4) 2_665
O6A C3 1.231(12) .
O6B C7 1.267(13) .
O6C C4 1.274(13) .
C1 O5 1.232(4) 3_565
C1 C2 1.506(5) .
C2 C3 1.371(5) .
C2 C4 1.392(6) .
C3 C7 1.404(4) 5_675
C4 C8 1.407(5) 5_675
C5 O4 1.232(5) 3_565
C5 C6 1.511(5) .
C6 C8 1.362(6) .
C6 C7 1.396(5) .
C7 C3 1.404(4) 5_674
C8 C4 1.407(5) 5_674

loop_
_platon_squeeze_void_nr
_platon_squeeze_void_average_x
_platon_squeeze_void_average_y
_platon_squeeze_void_average_z
_platon_squeeze_void_volume
_platon_squeeze_void_count_electrons
1 -0.022 -0.017 0.075 1372.2 127.1
